data_2229313
loop_
_publ_author_name
'Wang, Wei'
'Gao, Yan'
'Xiao, Zuo-bing'
'Yao, Hong-guo'
'Zhang, Jing-jing'

_publ_section_title
;
 <i>rac</i>-4-Amino-1-(2-benzoyl-1-phenylethyl)-3-methyl-1<i>H</i>-1,2,4-triazole-5(4<i>H</i>)-thione
;
_journal_coeditor_code ZS2086
_journal_issue 2
_journal_name_full 'Acta Crystallographica Section E'
_journal_page_first o348
_journal_paper_doi 10.1107/S1600536810054255
_journal_volume 67
_journal_year 2011
_chemical_formula_iupac 'C18 H18 N4 O S'
_chemical_formula_moiety 'C18 H18 N4 O S'
_chemical_formula_sum 'C18 H18 N4 O S'
_chemical_formula_weight 338.42
_chemical_name_systematic
;
<i>rac</i>-4-Amino-1-(2-benzoyl-1-phenylethyl)-3-methyl-1<i>H</i>-
1,2,4-triazole-5(4<i>H</i>)-thione
;
_space_group_IT_number 61
_symmetry_cell_setting orthorhombic
_symmetry_space_group_name_Hall '-P 2ac 2ab'
_symmetry_space_group_name_H-M 'P b c a'
_atom_sites_solution_hydrogens geom
_atom_sites_solution_primary direct
_atom_sites_solution_secondary difmap
_cell_angle_alpha 90.00
_cell_angle_beta 90.00
_cell_angle_gamma 90.00
_cell_formula_units_Z 8
_cell_length_a 17.604(4)
_cell_length_b 10.199(2)
_cell_length_c 19.241(4)
_cell_measurement_reflns_used 7030
_cell_measurement_temperature 293(2)
_cell_measurement_theta_max 27.874
_cell_measurement_theta_min 2.117
_cell_volume 3454.6(13)
_computing_cell_refinement 'Crystalclear (Rigaku/MSC, 2005)'
_computing_data_collection 'Crystalclear (Rigaku/MSC, 2005)'
_computing_data_reduction 'Crystalclear (Rigaku/MSC, 2005)'
_computing_molecular_graphics 'SHELXTL (Sheldrick, 2008)'
_computing_publication_material 'SHELXTL (Sheldrick, 2008)'
_computing_structure_refinement 'SHELXL97 (Sheldrick, 2008)'
_computing_structure_solution 'SHELXS97 (Sheldrick, 2008)'
_diffrn_ambient_temperature 293(2)
_diffrn_detector_area_resol_mean 7.31
_diffrn_measured_fraction_theta_full 0.994
_diffrn_measured_fraction_theta_max 0.994
_diffrn_measurement_device_type 'Rigaku Saturn CCD area-detector'
_diffrn_measurement_method '\f and \w'
_diffrn_radiation_monochromator confocal
_diffrn_radiation_source 'rotating anode X-ray tube'
_diffrn_radiation_type 'Mo K\a'
_diffrn_radiation_wavelength 0.71073
_diffrn_reflns_av_R_equivalents 0.0573
_diffrn_reflns_av_sigmaI/netI 0.0322
_diffrn_reflns_limit_h_max 20
_diffrn_reflns_limit_h_min -20
_diffrn_reflns_limit_k_max 11
_diffrn_reflns_limit_k_min -12
_diffrn_reflns_limit_l_max 22
_diffrn_reflns_limit_l_min -22
_diffrn_reflns_number 25430
_diffrn_reflns_theta_full 25.02
_diffrn_reflns_theta_max 25.02
_diffrn_reflns_theta_min 2.12
_diffrn_standards_number 0
_exptl_absorpt_coefficient_mu 0.199
_exptl_absorpt_correction_T_max 0.9803
_exptl_absorpt_correction_T_min 0.9537
_exptl_absorpt_correction_type multi-scan
_exptl_absorpt_process_details '(CrystalClear; Rigaku/MSC, 2005)'
_exptl_crystal_colour colorless
_exptl_crystal_density_diffrn 1.301
_exptl_crystal_density_method 'not measured'
_exptl_crystal_description prism
_exptl_crystal_F_000 1424
_exptl_crystal_size_max 0.24
_exptl_crystal_size_mid 0.22
_exptl_crystal_size_min 0.10
_refine_diff_density_max 0.385
_refine_diff_density_min -0.292
_refine_ls_extinction_coef 0.0148(12)
_refine_ls_extinction_expression Fc^*^=kFc[1+0.001xFc^2^\l^3^/sin(2\q)]^-1/4^
_refine_ls_extinction_method 'SHELXL97 (Sheldrick, 2008)'
_refine_ls_goodness_of_fit_ref 1.131
_refine_ls_hydrogen_treatment mixed
_refine_ls_matrix_type full
_refine_ls_number_parameters 227
_refine_ls_number_reflns 3040
_refine_ls_number_restraints 3
_refine_ls_restrained_S_all 1.131
_refine_ls_R_factor_all 0.0685
_refine_ls_R_factor_gt 0.0551
_refine_ls_shift/su_max 0.001
_refine_ls_shift/su_mean 0.000
_refine_ls_structure_factor_coef Fsqd
_refine_ls_weighting_details 'w=1/[\s^2^(Fo^2^)+(0.0600P)^2^+1.1394P] where P=(Fo^2^+2Fc^2^)/3'
_refine_ls_weighting_scheme calc
_refine_ls_wR_factor_gt 0.1292
_refine_ls_wR_factor_ref 0.1372
_reflns_number_gt 2527
_reflns_number_total 3040
_reflns_threshold_expression I>2\s(I)
_cod_data_source_file zs2086.cif
_cod_data_source_block I
_cod_original_cell_volume 3454.5(13)
_cod_database_code 2229313
_cod_database_fobs_code 2229313

loop_
_symmetry_equiv_pos_as_xyz
'x, y, z'
'-x+1/2, -y, z+1/2'
'-x, y+1/2, -z+1/2'
'x+1/2, -y+1/2, -z'
'-x, -y, -z'
'x-1/2, y, -z-1/2'
'x, -y-1/2, z-1/2'
'-x-1/2, y-1/2, z'

loop_
_atom_site_type_symbol
_atom_site_label
_atom_site_fract_x
_atom_site_fract_y
_atom_site_fract_z
_atom_site_U_iso_or_equiv
_atom_site_adp_type
_atom_site_calc_flag
_atom_site_refinement_flags
_atom_site_occupancy
_atom_site_disorder_assembly
_atom_site_disorder_group
S S1 0.20040(3) 0.45904(6) 0.42466(4) 0.0526(2) Uani d . 1 . .
O O1 0.38811(10) 0.67534(18) 0.34992(8) 0.0550(5) Uani d . 1 . .
N N1 0.28460(14) 0.2386(2) 0.33526(11) 0.0550(6) Uani d D 1 . .
H H1A 0.2383(9) 0.276(2) 0.3333(17) 0.101(13) Uiso d D 1 . .
H H1B 0.2847(14) 0.1601(16) 0.3563(14) 0.074(10) Uiso d D 1 . .
N N2 0.32401(11) 0.31994(19) 0.38230(9) 0.0437(5) Uani d . 1 . .
N N3 0.35336(10) 0.47896(19) 0.44806(10) 0.0427(5) Uani d . 1 . .
N N4 0.42070(11) 0.4176(2) 0.43219(10) 0.0494(5) Uani d . 1 . .
C C1 0.49061(13) 0.8173(2) 0.37434(12) 0.0472(6) Uani d . 1 . .
C C2 0.49301(16) 0.8628(3) 0.30604(13) 0.0598(7) Uani d . 1 . .
H H2 0.4568 0.8345 0.2742 0.072 Uiso calc R 1 . .
C C3 0.54873(19) 0.9494(3) 0.28535(17) 0.0732(9) Uani d . 1 . .
H H3 0.5496 0.9796 0.2398 0.088 Uiso calc R 1 . .
C C4 0.60258(19) 0.9911(3) 0.33125(19) 0.0778(9) Uani d . 1 . .
H H4 0.6403 1.0486 0.3167 0.093 Uiso calc R 1 . .
C C5 0.60126(18) 0.9482(3) 0.39905(19) 0.0754(9) Uani d . 1 . .
H H5 0.6379 0.9771 0.4303 0.091 Uiso calc R 1 . .
C C6 0.54545(15) 0.8625(3) 0.42060(14) 0.0606(7) Uani d . 1 . .
H H6 0.5445 0.8345 0.4666 0.073 Uiso calc R 1 . .
C C7 0.43012(13) 0.7222(2) 0.39396(12) 0.0439(6) Uani d . 1 . .
C C8 0.42195(13) 0.6852(2) 0.46984(11) 0.0438(6) Uani d . 1 . .
H H8A 0.4203 0.7649 0.4974 0.053 Uiso calc R 1 . .
H H8B 0.4666 0.6363 0.4839 0.053 Uiso calc R 1 . .
C C9 0.35175(12) 0.6038(2) 0.48612(11) 0.0421(6) Uani d . 1 . .
H H9 0.3075 0.6531 0.4696 0.051 Uiso calc R 1 . .
C C10 0.34152(13) 0.5820(3) 0.56370(12) 0.0451(6) Uani d . 1 . .
C C11 0.30483(17) 0.6765(3) 0.60210(14) 0.0659(8) Uani d . 1 . .
H H11 0.2866 0.7518 0.5804 0.079 Uiso calc R 1 . .
C C12 0.2949(2) 0.6597(4) 0.67341(15) 0.0805(10) Uani d . 1 . .
H H12 0.2703 0.7239 0.6994 0.097 Uiso calc R 1 . .
C C13 0.32127(19) 0.5483(4) 0.70528(15) 0.0757(9) Uani d . 1 . .
H H13 0.3153 0.5376 0.7530 0.091 Uiso calc R 1 . .
C C14 0.3560(2) 0.4543(4) 0.66734(16) 0.0847(11) Uani d . 1 . .
H H14 0.3729 0.3781 0.6890 0.102 Uiso calc R 1 . .
C C15 0.36657(19) 0.4705(3) 0.59659(15) 0.0734(9) Uani d . 1 . .
H H15 0.3908 0.4053 0.5711 0.088 Uiso calc R 1 . .
C C16 0.29294(13) 0.4212(2) 0.41909(11) 0.0399(5) Uani d . 1 . .
C C17 0.40078(14) 0.3207(2) 0.39139(12) 0.0463(6) Uani d . 1 . .
C C18 0.45268(16) 0.2216(3) 0.36137(14) 0.0629(7) Uani d . 1 . .
H H18A 0.5043 0.2491 0.3679 0.094 Uiso calc R 1 . .
H H18B 0.4425 0.2124 0.3126 0.094 Uiso calc R 1 . .
H H18C 0.4448 0.1389 0.3841 0.094 Uiso calc R 1 . .

loop_
_atom_site_aniso_label
_atom_site_aniso_U_11
_atom_site_aniso_U_22
_atom_site_aniso_U_33
_atom_site_aniso_U_12
_atom_site_aniso_U_13
_atom_site_aniso_U_23
S1 0.0435(4) 0.0467(4) 0.0676(5) -0.0016(3) 0.0024(3) -0.0004(3)
O1 0.0561(10) 0.0622(12) 0.0466(9) -0.0008(9) -0.0050(8) -0.0057(8)
N1 0.0718(16) 0.0453(13) 0.0480(12) -0.0055(12) -0.0067(11) -0.0062(11)
N2 0.0536(12) 0.0386(11) 0.0389(10) 0.0011(9) 0.0004(9) -0.0008(8)
N3 0.0411(10) 0.0400(11) 0.0471(10) 0.0049(9) -0.0014(8) -0.0054(9)
N4 0.0436(11) 0.0500(12) 0.0546(12) 0.0091(10) -0.0012(9) -0.0044(10)
C1 0.0458(13) 0.0443(14) 0.0516(13) 0.0069(11) 0.0028(11) -0.0015(11)
C2 0.0646(17) 0.0625(18) 0.0523(15) 0.0018(14) 0.0085(12) -0.0003(13)
C3 0.088(2) 0.067(2) 0.0651(18) -0.0005(17) 0.0245(17) 0.0058(15)
C4 0.072(2) 0.065(2) 0.096(3) -0.0128(17) 0.0255(19) -0.0014(19)
C5 0.0619(18) 0.069(2) 0.095(2) -0.0124(16) -0.0030(17) -0.0063(18)
C6 0.0596(16) 0.0580(17) 0.0643(16) -0.0044(14) -0.0049(13) 0.0019(14)
C7 0.0435(12) 0.0415(14) 0.0468(13) 0.0089(10) -0.0006(11) -0.0033(11)
C8 0.0471(13) 0.0409(13) 0.0436(12) 0.0029(10) -0.0041(10) -0.0034(11)
C9 0.0439(12) 0.0376(13) 0.0449(12) 0.0052(10) -0.0025(10) -0.0056(10)
C10 0.0422(12) 0.0485(15) 0.0447(13) -0.0018(11) -0.0007(10) -0.0036(11)
C11 0.090(2) 0.0536(17) 0.0543(15) 0.0102(15) 0.0103(14) -0.0033(13)
C12 0.112(3) 0.074(2) 0.0549(17) 0.001(2) 0.0184(17) -0.0141(17)
C13 0.094(2) 0.089(3) 0.0440(15) -0.0094(19) 0.0060(15) 0.0011(16)
C14 0.113(3) 0.087(3) 0.0544(17) 0.024(2) -0.0020(17) 0.0179(17)
C15 0.097(2) 0.069(2) 0.0545(16) 0.0295(18) 0.0053(16) 0.0062(15)
C16 0.0474(13) 0.0335(12) 0.0387(11) -0.0001(10) 0.0002(9) 0.0024(10)
C17 0.0534(14) 0.0430(14) 0.0426(12) 0.0083(11) 0.0018(11) 0.0015(11)
C18 0.0720(18) 0.0550(17) 0.0616(16) 0.0157(14) 0.0100(14) -0.0065(14)

loop_
_atom_type_symbol
_atom_type_description
_atom_type_scat_dispersion_real
_atom_type_scat_dispersion_imag
_atom_type_scat_source
C C 0.0033 0.0016
; International Tables
Vol. C, Tables 4.2.6.8 and 6.1.1.4
;
H H 0.0000 0.0000
; International Tables
Vol. C, Tables 4.2.6.8 and 6.1.1.4
;
N N 0.0061 0.0033
; International Tables
Vol. C, Tables 4.2.6.8 and 6.1.1.4
;
O O 0.0106 0.0106
; International Tables
Vol. C, Tables 4.2.6.8 and 6.1.1.4
;
S S 0.1246 0.1246
; International Tables
Vol. C, Tables 4.2.6.8 and 6.1.1.4
;

loop_
_geom_angle_atom_site_label_1
_geom_angle_atom_site_label_2
_geom_angle_atom_site_label_3
_geom_angle_site_symmetry_1
_geom_angle_site_symmetry_3
_geom_angle
_geom_angle_publ_flag
N2 N1 H1A . . 103(2) ?
N2 N1 H1B . . 103.5(19) ?
H1A N1 H1B . . 113.5(16) ?
C17 N2 C16 . . 109.03(19) ?
C17 N2 N1 . . 125.0(2) ?
C16 N2 N1 . . 125.5(2) ?
C16 N3 N4 . . 113.11(19) ?
C16 N3 C9 . . 125.05(18) ?
N4 N3 C9 . . 121.46(18) ?
C17 N4 N3 . . 104.22(19) ?
C6 C1 C2 . . 118.2(2) ?
C6 C1 C7 . . 123.3(2) ?
C2 C1 C7 . . 118.5(2) ?
C3 C2 C1 . . 120.4(3) ?
C3 C2 H2 . . 119.8 ?
C1 C2 H2 . . 119.8 ?
C4 C3 C2 . . 120.5(3) ?
C4 C3 H3 . . 119.8 ?
C2 C3 H3 . . 119.8 ?
C3 C4 C5 . . 120.2(3) ?
C3 C4 H4 . . 119.9 ?
C5 C4 H4 . . 119.9 ?
C4 C5 C6 . . 119.9(3) ?
C4 C5 H5 . . 120.1 ?
C6 C5 H5 . . 120.1 ?
C5 C6 C1 . . 120.8(3) ?
C5 C6 H6 . . 119.6 ?
C1 C6 H6 . . 119.6 ?
O1 C7 C1 . . 120.8(2) ?
O1 C7 C8 . . 120.9(2) ?
C1 C7 C8 . . 118.3(2) ?
C7 C8 C9 . . 114.30(19) ?
C7 C8 H8A . . 108.7 ?
C9 C8 H8A . . 108.7 ?
C7 C8 H8B . . 108.7 ?
C9 C8 H8B . . 108.7 ?
H8A C8 H8B . . 107.6 ?
N3 C9 C10 . . 111.4(2) ?
N3 C9 C8 . . 110.77(17) ?
C10 C9 C8 . . 112.23(18) ?
N3 C9 H9 . . 107.4 ?
C10 C9 H9 . . 107.4 ?
C8 C9 H9 . . 107.4 ?
C15 C10 C11 . . 118.9(2) ?
C15 C10 C9 . . 122.3(2) ?
C11 C10 C9 . . 118.7(2) ?
C10 C11 C12 . . 120.1(3) ?
C10 C11 H11 . . 119.9 ?
C12 C11 H11 . . 119.9 ?
C13 C12 C11 . . 119.9(3) ?
C13 C12 H12 . . 120.0 ?
C11 C12 H12 . . 120.0 ?
C14 C13 C12 . . 120.0(3) ?
C14 C13 H13 . . 120.0 ?
C12 C13 H13 . . 120.0 ?
C13 C14 C15 . . 120.5(3) ?
C13 C14 H14 . . 119.7 ?
C15 C14 H14 . . 119.7 ?
C10 C15 C14 . . 120.5(3) ?
C10 C15 H15 . . 119.7 ?
C14 C15 H15 . . 119.7 ?
N3 C16 N2 . . 103.33(19) ?
N3 C16 S1 . . 130.09(18) ?
N2 C16 S1 . . 126.58(18) ?
N4 C17 N2 . . 110.3(2) ?
N4 C17 C18 . . 125.7(2) ?
N2 C17 C18 . . 123.9(2) ?
C17 C18 H18A . . 109.5 ?
C17 C18 H18B . . 109.5 ?
H18A C18 H18B . . 109.5 ?
C17 C18 H18C . . 109.5 ?
H18A C18 H18C . . 109.5 ?
H18B C18 H18C . . 109.5 ?

loop_
_geom_bond_atom_site_label_1
_geom_bond_atom_site_label_2
_geom_bond_site_symmetry_2
_geom_bond_distance
_geom_bond_publ_flag
S1 C16 . 1.678(2) ?
O1 C7 . 1.222(3) ?
N1 N2 . 1.410(3) ?
N1 H1A . 0.900(10) ?
N1 H1B . 0.897(10) ?
N2 C17 . 1.363(3) ?
N2 C16 . 1.366(3) ?
N3 C16 . 1.338(3) ?
N3 N4 . 1.375(3) ?
N3 C9 . 1.469(3) ?
N4 C17 . 1.310(3) ?
C1 C6 . 1.392(3) ?
C1 C2 . 1.394(3) ?
C1 C7 . 1.489(3) ?
C2 C3 . 1.379(4) ?
C2 H2 . 0.9300 ?
C3 C4 . 1.363(4) ?
C3 H3 . 0.9300 ?
C4 C5 . 1.376(5) ?
C4 H4 . 0.9300 ?
C5 C6 . 1.379(4) ?
C5 H5 . 0.9300 ?
C6 H6 . 0.9300 ?
C7 C8 . 1.515(3) ?
C8 C9 . 1.521(3) ?
C8 H8A . 0.9700 ?
C8 H8B . 0.9700 ?
C9 C10 . 1.520(3) ?
C9 H9 . 0.9800 ?
C10 C15 . 1.375(4) ?
C10 C11 . 1.375(4) ?
C11 C12 . 1.394(4) ?
C11 H11 . 0.9300 ?
C12 C13 . 1.372(5) ?
C12 H12 . 0.9300 ?
C13 C14 . 1.351(5) ?
C13 H13 . 0.9300 ?
C14 C15 . 1.384(4) ?
C14 H14 . 0.9300 ?
C15 H15 . 0.9300 ?
C17 C18 . 1.480(3) ?
C18 H18A . 0.9600 ?
C18 H18B . 0.9600 ?
C18 H18C . 0.9600 ?

loop_
_geom_hbond_atom_site_label_D
_geom_hbond_atom_site_label_H
_geom_hbond_atom_site_label_A
_geom_hbond_site_symmetry_A
_geom_hbond_distance_DH
_geom_hbond_distance_HA
_geom_hbond_distance_DA
_geom_hbond_angle_DHA
_geom_hbond_publ_flag
N1 H1A O1 8_655 0.901(17) 2.472(17) 3.121(3) 129.3(17) yes
N1 H1A S1 . 0.901(17) 2.65(3) 3.195(2) 120(2) yes
N1 H1B S1 8_655 0.897(19) 2.450(10) 3.340(3) 171.6(19) yes

loop_
_geom_torsion_atom_site_label_1
_geom_torsion_atom_site_label_2
_geom_torsion_atom_site_label_3
_geom_torsion_atom_site_label_4
_geom_torsion_site_symmetry_1
_geom_torsion_site_symmetry_2
_geom_torsion_site_symmetry_3
_geom_torsion_site_symmetry_4
_geom_torsion
_geom_torsion_publ_flag
C16 N3 N4 C17 . . . . 1.0(3) ?
C9 N3 N4 C17 . . . . -172.2(2) ?
C6 C1 C2 C3 . . . . 0.4(4) ?
C7 C1 C2 C3 . . . . -179.0(2) ?
C1 C2 C3 C4 . . . . 0.5(4) ?
C2 C3 C4 C5 . . . . -0.8(5) ?
C3 C4 C5 C6 . . . . 0.3(5) ?
C4 C5 C6 C1 . . . . 0.7(5) ?
C2 C1 C6 C5 . . . . -1.0(4) ?
C7 C1 C6 C5 . . . . 178.5(3) ?
C6 C1 C7 O1 . . . . -172.5(2) ?
C2 C1 C7 O1 . . . . 7.0(3) ?
C6 C1 C7 C8 . . . . 7.6(3) ?
C2 C1 C7 C8 . . . . -173.0(2) ?
O1 C7 C8 C9 . . . . -8.5(3) ?
C1 C7 C8 C9 . . . . 171.4(2) ?
C16 N3 C9 C10 . . . . 93.1(3) ?
N4 N3 C9 C10 . . . . -94.6(2) ?
C16 N3 C9 C8 . . . . -141.2(2) ?
N4 N3 C9 C8 . . . . 31.1(3) ?
C7 C8 C9 N3 . . . . 61.1(2) ?
C7 C8 C9 C10 . . . . -173.70(19) ?
N3 C9 C10 C15 . . . . 28.7(3) ?
C8 C9 C10 C15 . . . . -96.1(3) ?
N3 C9 C10 C11 . . . . -150.2(2) ?
C8 C9 C10 C11 . . . . 84.9(3) ?
C15 C10 C11 C12 . . . . 1.3(4) ?
C9 C10 C11 C12 . . . . -179.7(3) ?
C10 C11 C12 C13 . . . . -0.4(5) ?
C11 C12 C13 C14 . . . . -0.9(5) ?
C12 C13 C14 C15 . . . . 1.3(6) ?
C11 C10 C15 C14 . . . . -0.9(5) ?
C9 C10 C15 C14 . . . . -179.9(3) ?
C13 C14 C15 C10 . . . . -0.4(6) ?
N4 N3 C16 N2 . . . . -1.0(2) ?
C9 N3 C16 N2 . . . . 171.9(2) ?
N4 N3 C16 S1 . . . . 178.93(17) ?
C9 N3 C16 S1 . . . . -8.1(4) ?
C17 N2 C16 N3 . . . . 0.7(2) ?
N1 N2 C16 N3 . . . . -171.6(2) ?
C17 N2 C16 S1 . . . . -179.32(18) ?
N1 N2 C16 S1 . . . . 8.4(3) ?
N3 N4 C17 N2 . . . . -0.6(3) ?
N3 N4 C17 C18 . . . . -178.0(2) ?
C16 N2 C17 N4 . . . . -0.1(3) ?
N1 N2 C17 N4 . . . . 172.2(2) ?
C16 N2 C17 C18 . . . . 177.4(2) ?
N1 N2 C17 C18 . . . . -10.3(4) ?
